data_1550190
loop_
_publ_author_name
'Yang, Xuemei'
'Elrod, Lindy C.'
'Reibenspies, Joseph'
'Hall, Michael B.'
'Darensbourg, Marcetta Y.'

_publ_section_title
;
 Oxygen Uptake in Complexes Related to [NiFeS] and [NiFeSe] Hydrogenase
 Active Sites
;
_journal_name_full 'Chemical Science'
_journal_paper_doi 10.1039/C8SC04436H
_journal_year 2019
_chemical_formula_moiety 'C20 H27 Fe N2 Ni O S2, 0.78(B F4), 0.22(Cl)'
_chemical_formula_sum 'C20 H27 B0.78 Cl0.22 F3.13 Fe N2 Ni O S2'
_chemical_formula_weight 565.79
_space_group_crystal_system orthorhombic
_space_group_IT_number 61
_space_group_name_Hall '-P 2ac 2ab'
_space_group_name_H-M_alt 'P b c a'
_symmetry_space_group_name_Hall '-P 2ac 2ab'
_symmetry_space_group_name_H-M 'P b c a'
_atom_sites_solution_hydrogens geom
_atom_sites_solution_primary direct
_audit_creation_date 2017-12-07
_audit_creation_method
;
Olex2 1.2
(compiled 2017.08.10 svn.r3458 for OlexSys, GUI svn.r5381)
;
_audit_update_record
;
2018-08-11 deposited with the CCDC.
2018-11-05 downloaded from the CCDC.
;
_cell_angle_alpha 90
_cell_angle_beta 90
_cell_angle_gamma 90
_cell_formula_units_Z 8
_cell_length_a 16.2504(6)
_cell_length_b 11.3127(4)
_cell_length_c 24.8851(8)
_cell_measurement_reflns_used 9811
_cell_measurement_temperature 100(2)
_cell_measurement_theta_max 72.33
_cell_measurement_theta_min 3.55
_cell_volume 4574.8(3)
_computing_cell_refinement 'SAINT V8.38A (?, 2016)'
_computing_data_reduction 'SAINT V8.38A (?, 2016)'
_computing_molecular_graphics 'Olex2 (Dolomanov et al., 2009)'
_computing_publication_material 'Olex2 (Dolomanov et al., 2009)'
_computing_structure_refinement 'XH (Sheldrick, 2008)'
_computing_structure_solution 'SIR2004 (Burla et al., 2007)'
_diffrn_ambient_temperature 99.98
_diffrn_detector 'CCD area detector'
_diffrn_detector_area_resol_mean 7.9
_diffrn_detector_type 'Bruker SMART CCD APEX2 area detector'
_diffrn_measured_fraction_theta_full 0.999
_diffrn_measured_fraction_theta_max 0.999
_diffrn_measurement_device 'three-circle diffractometer'
_diffrn_measurement_device_type 'Bruker APEX-II CCD'
_diffrn_measurement_method '\f and \w scans'
_diffrn_radiation_monochromator graphite
_diffrn_radiation_probe x-ray
_diffrn_radiation_type CuK\a
_diffrn_radiation_wavelength 1.54178
_diffrn_reflns_av_R_equivalents 0.0510
_diffrn_reflns_av_unetI/netI 0.0213
_diffrn_reflns_Laue_measured_fraction_full 0.999
_diffrn_reflns_Laue_measured_fraction_max 0.999
_diffrn_reflns_limit_h_max 20
_diffrn_reflns_limit_h_min -19
_diffrn_reflns_limit_k_max 12
_diffrn_reflns_limit_k_min -13
_diffrn_reflns_limit_l_max 30
_diffrn_reflns_limit_l_min -30
_diffrn_reflns_number 54741
_diffrn_reflns_point_group_measured_fraction_full 0.999
_diffrn_reflns_point_group_measured_fraction_max 0.999
_diffrn_reflns_theta_full 67.679
_diffrn_reflns_theta_max 72.354
_diffrn_reflns_theta_min 3.552
_diffrn_source 'sealed X-ray tube'
_diffrn_source_target Mo
_diffrn_standards_number 0
_exptl_absorpt_coefficient_mu 8.413
_exptl_absorpt_correction_T_max 0.7536
_exptl_absorpt_correction_T_min 0.5117
_exptl_absorpt_correction_type none
_exptl_absorpt_process_details
'SADABS-2016/2 (Bruker,2016/2) was used for absorption correction. wR2(int) was 0.1201 before and 0.0648 after correction. The Ratio of minimum to maximum transmission is 0.6790. The \l/2 correction factor is Not present.'
_exptl_crystal_density_diffrn 1.643
_exptl_crystal_F_000 2326
_refine_diff_density_max 1.174
_refine_diff_density_min -0.466
_refine_diff_density_rms 0.111
_refine_ls_extinction_coef 0.00013(5)
_refine_ls_extinction_expression Fc^*^=kFc[1+0.001xFc^2^\l^3^/sin(2\q)]^-1/4^
_refine_ls_extinction_method 'SHELXL-2017/1 (Sheldrick 2017)'
_refine_ls_goodness_of_fit_ref 1.180
_refine_ls_hydrogen_treatment constr
_refine_ls_matrix_type full
_refine_ls_number_parameters 292
_refine_ls_number_reflns 4521
_refine_ls_number_restraints 0
_refine_ls_restrained_S_all 1.180
_refine_ls_R_factor_all 0.0676
_refine_ls_R_factor_gt 0.0626
_refine_ls_shift/su_max 0.001
_refine_ls_shift/su_mean 0.000
_refine_ls_structure_factor_coef Fsqd
_refine_ls_weighting_details 'w=1/[\s^2^(Fo^2^)+(0.0512P)^2^+26.4449P] where P=(Fo^2^+2Fc^2^)/3'
_refine_ls_weighting_scheme calc
_refine_ls_wR_factor_gt 0.1586
_refine_ls_wR_factor_ref 0.1619
_reflns_Friedel_coverage 0.000
_reflns_number_gt 4155
_reflns_number_total 4521
_reflns_threshold_expression 'I > 2\s(I)'
_cod_data_source_file c8sc04436h2.cif
_cod_data_source_block md_a
_cod_database_code 1550190
_shelx_shelxl_version_number 2017/1
_shelx_space_group_comment
;
The symmetry employed for this shelxl refinement is uniquely defined
by the following loop, which should always be used as a source of
symmetry information in preference to the above space-group names.
They are only intended as comments.
;
_olex2_refinement_description
;
1. Fixed Uiso
 At 1.2 times of:
  All C(H) groups, All C(H,H) groups
 At 1.5 times of:
  All C(H,H,H) groups
2. Shared sites
{B1, Cl1}
3. Uiso/Uaniso restraints and constraints
Uanis(B1) = Uanis(Cl1)
4. Others
 Sof(Cl1)=1-FVAR(1)
 Sof(F1)=Sof(F2)=Sof(F3)=Sof(F4)=Sof(B1)=FVAR(1)
5.a Secondary CH2 refined with riding coordinates:
 C2(H2A,H2B), C3(H3A,H3B), C4(H4A,H4B), C5(H5A,H5B), C6(H6A,H6B), C7(H7A,H7B),
 C8(H8A,H8B)
5.b Aromatic/amide H refined with riding coordinates:
 C11(H11), C12(H12), C13(H13), C14(H14), C15(H15), C16(H16), C17(H17),
 C18(H18), C19(H19), C20(H20)
5.c Idealised Me refined as rotating group:
 C9(H9A,H9B,H9C)
;
_olex2_submission_special_instructions 'No special instructions were received'

loop_
_space_group_symop_operation_xyz
'x, y, z'
'-x+1/2, -y, z+1/2'
'-x, y+1/2, -z+1/2'
'x+1/2, -y+1/2, -z'
'-x, -y, -z'
'x-1/2, y, -z-1/2'
'x, -y-1/2, z-1/2'
'-x-1/2, y-1/2, z'

loop_
_atom_site_label
_atom_site_type_symbol
_atom_site_fract_x
_atom_site_fract_y
_atom_site_fract_z
_atom_site_U_iso_or_equiv
_atom_site_adp_type
_atom_site_occupancy
_atom_site_site_symmetry_order
_atom_site_calc_flag
_atom_site_refinement_flags_posn
_atom_site_refinement_flags_occupancy
_atom_site_disorder_assembly
_atom_site_disorder_group
Ni1 Ni 0.50487(5) 0.75119(7) 0.63374(3) 0.0214(2) Uani 1 1 d . . . .
Fe1 Fe 0.60628(5) 0.73116(8) 0.52530(3) 0.0272(2) Uani 1 1 d . . . .
S1 S 0.62377(7) 0.80987(11) 0.60858(5) 0.0264(3) Uani 1 1 d . . . .
S2 S 0.52402(7) 0.60779(11) 0.57541(5) 0.0241(3) Uani 1 1 d . . . .
O1 O 0.4653(3) 0.8718(4) 0.49300(16) 0.0424(10) Uani 1 1 d . . . .
N1 N 0.4792(3) 0.9032(4) 0.66485(16) 0.0256(9) Uani 1 1 d . . . .
N2 N 0.3984(2) 0.7076(4) 0.66375(16) 0.0248(9) Uani 1 1 d . . . .
C1 C 0.5207(4) 0.8164(5) 0.5071(2) 0.0316(12) Uani 1 1 d . . . .
C2 C 0.6044(4) 0.9680(5) 0.6169(2) 0.0358(13) Uani 1 1 d . . . .
H2A H 0.656876 1.011815 0.620114 0.043 Uiso 1 1 calc R . . .
H2B H 0.573461 0.999455 0.585752 0.043 Uiso 1 1 calc R . . .
C3 C 0.5542(4) 0.9802(5) 0.6680(2) 0.0323(12) Uani 1 1 d . . . .
H3A H 0.588027 0.956887 0.699284 0.039 Uiso 1 1 calc R . . .
H3B H 0.537407 1.063685 0.672771 0.039 Uiso 1 1 calc R . . .
C4 C 0.4169(4) 0.9555(5) 0.6274(2) 0.0334(12) Uani 1 1 d . . . .
H4A H 0.437409 0.949152 0.590100 0.040 Uiso 1 1 calc R . . .
H4B H 0.410177 1.040485 0.635863 0.040 Uiso 1 1 calc R . . .
C5 C 0.3331(4) 0.8945(5) 0.6313(2) 0.0375(13) Uani 1 1 d . . . .
H5A H 0.307377 0.916721 0.665955 0.045 Uiso 1 1 calc R . . .
H5B H 0.297444 0.925241 0.602243 0.045 Uiso 1 1 calc R . . .
C6 C 0.3350(3) 0.7618(5) 0.6275(2) 0.0329(12) Uani 1 1 d . . . .
H6A H 0.280131 0.730166 0.637098 0.039 Uiso 1 1 calc R . . .
H6B H 0.346806 0.738687 0.589942 0.039 Uiso 1 1 calc R . . .
C7 C 0.4420(3) 0.8821(5) 0.71893(19) 0.0283(11) Uani 1 1 d . . . .
H7A H 0.403861 0.947405 0.727953 0.034 Uiso 1 1 calc R . . .
H7B H 0.485802 0.879717 0.746547 0.034 Uiso 1 1 calc R . . .
C8 C 0.3950(3) 0.7643(5) 0.7185(2) 0.0292(11) Uani 1 1 d . . . .
H8A H 0.419461 0.710135 0.745411 0.035 Uiso 1 1 calc R . . .
H8B H 0.336920 0.778286 0.728648 0.035 Uiso 1 1 calc R . . .
C9 C 0.3822(3) 0.5788(5) 0.6696(2) 0.0324(12) Uani 1 1 d . . . .
H9A H 0.375527 0.543300 0.633911 0.049 Uiso 1 1 calc GR . . .
H9B H 0.331834 0.567019 0.690526 0.049 Uiso 1 1 calc GR . . .
H9C H 0.428603 0.541328 0.688074 0.049 Uiso 1 1 calc GR . . .
C10 C 0.5866(3) 0.4953(5) 0.60513(19) 0.0259(10) Uani 1 1 d . . . .
C11 C 0.5800(4) 0.3826(5) 0.5841(2) 0.0358(13) Uani 1 1 d . . . .
H11 H 0.545449 0.368145 0.554006 0.043 Uiso 1 1 calc R . . .
C12 C 0.6240(4) 0.2907(5) 0.6072(3) 0.0426(15) Uani 1 1 d . . . .
H12 H 0.618835 0.213059 0.593032 0.051 Uiso 1 1 calc R . . .
C13 C 0.6748(4) 0.3104(5) 0.6500(2) 0.0385(14) Uani 1 1 d . . . .
H13 H 0.704713 0.246767 0.665541 0.046 Uiso 1 1 calc R . . .
C14 C 0.6826(3) 0.4234(5) 0.6708(2) 0.0342(12) Uani 1 1 d . . . .
H14 H 0.718772 0.437403 0.700091 0.041 Uiso 1 1 calc R . . .
C15 C 0.6380(3) 0.5163(5) 0.6491(2) 0.0305(11) Uani 1 1 d . . . .
H15 H 0.642376 0.593361 0.663902 0.037 Uiso 1 1 calc R . . .
C16 C 0.6589(4) 0.5910(6) 0.4816(2) 0.0433(15) Uani 1 1 d . . . .
H16 H 0.638786 0.512148 0.481048 0.052 Uiso 1 1 calc R . . .
C17 C 0.7173(4) 0.6375(6) 0.5186(2) 0.0398(14) Uani 1 1 d . . . .
H17 H 0.742806 0.595217 0.547068 0.048 Uiso 1 1 calc R . . .
C18 C 0.7307(4) 0.7582(7) 0.5056(2) 0.0455(16) Uani 1 1 d . . . .
H18 H 0.767282 0.810256 0.523690 0.055 Uiso 1 1 calc R . . .
C19 C 0.6802(4) 0.7879(8) 0.4611(3) 0.056(2) Uani 1 1 d . . . .
H19 H 0.676133 0.863137 0.444366 0.067 Uiso 1 1 calc R . . .
C20 C 0.6362(4) 0.6820(8) 0.4461(2) 0.0503(18) Uani 1 1 d . . . .
H20 H 0.598401 0.675003 0.417144 0.060 Uiso 1 1 calc R . . .
F1 F 0.6701(3) 0.8307(3) 0.76017(18) 0.0423(12) Uani 0.783(5) 1 d . P A 1
F2 F 0.6984(3) 0.6388(4) 0.7723(3) 0.082(2) Uani 0.783(5) 1 d . P A 1
F3 F 0.5722(2) 0.6888(3) 0.74906(18) 0.0368(10) Uani 0.783(5) 1 d . P A 1
F4 F 0.6209(6) 0.7338(6) 0.8302(2) 0.114(4) Uani 0.783(5) 1 d . P A 1
B1 B 0.63763(17) 0.7312(2) 0.77932(11) 0.0180(8) Uani 0.783(5) 1 d . P A 1
Cl1 Cl 0.63763(17) 0.7312(2) 0.77932(11) 0.0180(8) Uani 0.217(5) 1 d . P A 2

loop_
_atom_site_aniso_label
_atom_site_aniso_U_11
_atom_site_aniso_U_22
_atom_site_aniso_U_33
_atom_site_aniso_U_23
_atom_site_aniso_U_13
_atom_site_aniso_U_12
Ni1 0.0243(4) 0.0207(4) 0.0191(4) -0.0012(3) -0.0002(3) 0.0036(3)
Fe1 0.0293(4) 0.0350(5) 0.0173(4) 0.0054(3) 0.0023(3) 0.0052(4)
S1 0.0287(6) 0.0289(7) 0.0215(6) 0.0055(5) -0.0005(5) 0.0001(5)
S2 0.0266(6) 0.0240(6) 0.0217(5) -0.0012(4) 0.0006(4) 0.0058(5)
O1 0.053(3) 0.042(2) 0.032(2) 0.0037(18) -0.0114(19) 0.013(2)
N1 0.032(2) 0.021(2) 0.024(2) -0.0010(16) -0.0042(17) 0.0034(17)
N2 0.025(2) 0.028(2) 0.022(2) -0.0024(17) 0.0000(16) 0.0051(17)
C1 0.044(3) 0.030(3) 0.021(2) 0.004(2) -0.003(2) 0.004(2)
C2 0.040(3) 0.035(3) 0.033(3) 0.008(2) -0.002(2) -0.003(2)
C3 0.047(3) 0.022(3) 0.027(2) -0.002(2) -0.005(2) -0.002(2)
C4 0.045(3) 0.027(3) 0.028(3) 0.001(2) -0.007(2) 0.013(2)
C5 0.035(3) 0.045(3) 0.033(3) -0.005(2) -0.010(2) 0.015(3)
C6 0.025(2) 0.044(3) 0.030(3) -0.005(2) -0.009(2) 0.008(2)
C7 0.037(3) 0.027(3) 0.021(2) -0.007(2) -0.003(2) 0.007(2)
C8 0.027(3) 0.040(3) 0.020(2) -0.003(2) 0.0040(19) 0.002(2)
C9 0.035(3) 0.029(3) 0.034(3) -0.004(2) 0.007(2) 0.000(2)
C10 0.028(2) 0.027(3) 0.023(2) 0.004(2) 0.007(2) 0.007(2)
C11 0.044(3) 0.033(3) 0.030(3) -0.005(2) -0.002(2) 0.012(3)
C12 0.057(4) 0.029(3) 0.042(3) 0.002(3) 0.008(3) 0.018(3)
C13 0.046(3) 0.036(3) 0.033(3) 0.013(2) 0.012(3) 0.021(3)
C14 0.032(3) 0.041(3) 0.030(3) 0.013(2) 0.004(2) 0.010(2)
C15 0.036(3) 0.029(3) 0.027(2) 0.008(2) 0.003(2) 0.001(2)
C16 0.048(3) 0.055(4) 0.027(3) -0.009(3) 0.013(3) 0.014(3)
C17 0.032(3) 0.062(4) 0.026(3) 0.006(3) 0.010(2) 0.013(3)
C18 0.029(3) 0.074(5) 0.034(3) 0.011(3) 0.010(2) -0.002(3)
C19 0.047(4) 0.088(6) 0.034(3) 0.035(4) 0.017(3) 0.022(4)
C20 0.039(3) 0.090(6) 0.023(3) 0.002(3) 0.009(2) 0.014(4)
F1 0.047(2) 0.023(2) 0.056(3) 0.0154(19) -0.004(2) -0.0110(18)
F2 0.047(3) 0.019(2) 0.181(7) -0.009(3) -0.065(4) 0.007(2)
F3 0.029(2) 0.028(2) 0.053(2) -0.0057(19) -0.0151(18) -0.0003(17)
F4 0.221(9) 0.098(5) 0.023(3) -0.006(3) 0.024(4) -0.097(6)
B1 0.0232(15) 0.0111(14) 0.0197(14) 0.0084(10) -0.0092(10) -0.0060(10)
Cl1 0.0232(15) 0.0111(14) 0.0197(14) 0.0084(10) -0.0092(10) -0.0060(10)

loop_
_atom_type_symbol
_atom_type_description
_atom_type_scat_dispersion_real
_atom_type_scat_dispersion_imag
_atom_type_scat_source
C C 0.0181 0.0091 'International Tables Vol C Tables 4.2.6.8 and 6.1.1.4'
H H 0.0000 0.0000 'International Tables Vol C Tables 4.2.6.8 and 6.1.1.4'
B B 0.0090 0.0039 'International Tables Vol C Tables 4.2.6.8 and 6.1.1.4'
Cl Cl 0.3639 0.7018 'International Tables Vol C Tables 4.2.6.8 and 6.1.1.4'
F F 0.0727 0.0534 'International Tables Vol C Tables 4.2.6.8 and 6.1.1.4'
Fe Fe -1.1336 3.1974 'International Tables Vol C Tables 4.2.6.8 and 6.1.1.4'
N N 0.0311 0.0180 'International Tables Vol C Tables 4.2.6.8 and 6.1.1.4'
Ni Ni -3.0029 0.5091 'International Tables Vol C Tables 4.2.6.8 and 6.1.1.4'
O O 0.0492 0.0322 'International Tables Vol C Tables 4.2.6.8 and 6.1.1.4'
S S 0.3331 0.5567 'International Tables Vol C Tables 4.2.6.8 and 6.1.1.4'

loop_
_geom_angle_atom_site_label_1
_geom_angle_atom_site_label_2
_geom_angle_atom_site_label_3
_geom_angle
S1 Ni1 S2 84.71(5)
N1 Ni1 S1 92.08(14)
N1 Ni1 S2 162.17(13)
N1 Ni1 N2 83.09(18)
N2 Ni1 S1 173.78(13)
N2 Ni1 S2 101.07(13)
S1 Fe1 S2 79.40(5)
C1 Fe1 S1 96.86(18)
C1 Fe1 S2 90.76(19)
C1 Fe1 C16 127.2(2)
C1 Fe1 C17 160.0(2)
C1 Fe1 C18 128.5(3)
C1 Fe1 C19 95.1(3)
C1 Fe1 C20 95.0(2)
C16 Fe1 S1 135.65(18)
C16 Fe1 S2 93.38(19)
C16 Fe1 C20 39.1(3)
C17 Fe1 S1 99.35(17)
C17 Fe1 S2 103.66(18)
C17 Fe1 C16 39.6(2)
C17 Fe1 C18 39.5(3)
C17 Fe1 C19 66.6(2)
C17 Fe1 C20 66.0(2)
C18 Fe1 S1 92.01(19)
C18 Fe1 S2 140.66(19)
C18 Fe1 C16 66.3(3)
C18 Fe1 C20 66.3(3)
C19 Fe1 S1 120.2(3)
C19 Fe1 S2 158.6(3)
C19 Fe1 C16 66.7(3)
C19 Fe1 C18 39.5(2)
C19 Fe1 C20 40.2(3)
C20 Fe1 S1 158.2(2)
C20 Fe1 S2 118.8(2)
Ni1 S1 Fe1 91.85(6)
C2 S1 Ni1 96.60(19)
C2 S1 Fe1 117.71(19)
Ni1 S2 Fe1 89.57(5)
C10 S2 Ni1 109.41(17)
C10 S2 Fe1 109.00(17)
C3 N1 Ni1 111.3(3)
C4 N1 Ni1 104.4(3)
C4 N1 C3 110.6(4)
C7 N1 Ni1 107.8(3)
C7 N1 C3 112.0(4)
C7 N1 C4 110.4(4)
C6 N2 Ni1 106.0(3)
C6 N2 C8 110.1(4)
C8 N2 Ni1 105.8(3)
C9 N2 Ni1 116.3(3)
C9 N2 C6 109.7(4)
C9 N2 C8 108.8(4)
O1 C1 Fe1 177.3(5)
S1 C2 H2A 110.5
S1 C2 H2B 110.5
H2A C2 H2B 108.7
C3 C2 S1 106.1(4)
C3 C2 H2A 110.5
C3 C2 H2B 110.5
N1 C3 C2 109.9(4)
N1 C3 H3A 109.7
N1 C3 H3B 109.7
C2 C3 H3A 109.7
C2 C3 H3B 109.7
H3A C3 H3B 108.2
N1 C4 H4A 109.1
N1 C4 H4B 109.1
N1 C4 C5 112.6(4)
H4A C4 H4B 107.8
C5 C4 H4A 109.1
C5 C4 H4B 109.1
C4 C5 H5A 108.4
C4 C5 H5B 108.4
H5A C5 H5B 107.5
C6 C5 C4 115.3(5)
C6 C5 H5A 108.4
C6 C5 H5B 108.4
N2 C6 C5 112.6(4)
N2 C6 H6A 109.1
N2 C6 H6B 109.1
C5 C6 H6A 109.1
C5 C6 H6B 109.1
H6A C6 H6B 107.8
N1 C7 H7A 109.8
N1 C7 H7B 109.8
N1 C7 C8 109.5(4)
H7A C7 H7B 108.2
C8 C7 H7A 109.8
C8 C7 H7B 109.8
N2 C8 C7 110.9(4)
N2 C8 H8A 109.5
N2 C8 H8B 109.5
C7 C8 H8A 109.5
C7 C8 H8B 109.5
H8A C8 H8B 108.0
N2 C9 H9A 109.5
N2 C9 H9B 109.5
N2 C9 H9C 109.5
H9A C9 H9B 109.5
H9A C9 H9C 109.5
H9B C9 H9C 109.5
C11 C10 S2 117.1(4)
C11 C10 C15 120.0(5)
C15 C10 S2 122.9(4)
C10 C11 H11 120.2
C10 C11 C12 119.6(5)
C12 C11 H11 120.2
C11 C12 H12 119.6
C13 C12 C11 120.8(6)
C13 C12 H12 119.6
C12 C13 H13 120.1
C12 C13 C14 119.8(5)
C14 C13 H13 120.1
C13 C14 H14 119.8
C13 C14 C15 120.4(5)
C15 C14 H14 119.8
C10 C15 H15 120.3
C14 C15 C10 119.3(5)
C14 C15 H15 120.3
Fe1 C16 H16 125.1
C17 C16 Fe1 70.0(3)
C17 C16 H16 125.9
C20 C16 Fe1 70.5(4)
C20 C16 H16 125.9
C20 C16 C17 108.1(6)
Fe1 C17 H17 124.8
C16 C17 Fe1 70.4(3)
C16 C17 H17 125.9
C18 C17 Fe1 70.4(3)
C18 C17 C16 108.1(6)
C18 C17 H17 125.9
Fe1 C18 H18 125.6
C17 C18 Fe1 70.1(3)
C17 C18 H18 125.8
C19 C18 Fe1 70.1(3)
C19 C18 C17 108.5(6)
C19 C18 H18 125.8
Fe1 C19 H19 124.6
C18 C19 Fe1 70.4(3)
C18 C19 H19 126.5
C18 C19 C20 107.0(6)
C20 C19 Fe1 70.1(3)
C20 C19 H19 126.5
Fe1 C20 H20 125.6
C16 C20 Fe1 70.4(3)
C16 C20 C19 108.3(6)
C16 C20 H20 125.8
C19 C20 Fe1 69.7(4)
C19 C20 H20 125.8
F1 B1 F2 107.2(4)
F1 B1 F3 113.7(3)
F3 B1 F2 101.9(3)
F4 B1 F1 114.5(4)
F4 B1 F2 106.1(6)
F4 B1 F3 112.1(5)

loop_
_geom_bond_atom_site_label_1
_geom_bond_atom_site_label_2
_geom_bond_distance
Ni1 S1 2.1368(15)
Ni1 S2 2.1990(14)
Ni1 N1 1.931(4)
Ni1 N2 1.947(4)
Fe1 S1 2.2736(15)
Fe1 S2 2.3000(15)
Fe1 C1 1.752(6)
Fe1 C16 2.104(6)
Fe1 C17 2.098(6)
Fe1 C18 2.102(6)
Fe1 C19 2.099(6)
Fe1 C20 2.105(6)
S1 C2 1.828(6)
S2 C10 1.789(5)
O1 C1 1.152(7)
N1 C3 1.500(7)
N1 C4 1.498(6)
N1 C7 1.495(6)
N2 C6 1.500(6)
N2 C8 1.507(6)
N2 C9 1.488(7)
C2 H2A 0.9900
C2 H2B 0.9900
C2 C3 1.516(8)
C3 H3A 0.9900
C3 H3B 0.9900
C4 H4A 0.9900
C4 H4B 0.9900
C4 C5 1.529(8)
C5 H5A 0.9900
C5 H5B 0.9900
C5 C6 1.505(8)
C6 H6A 0.9900
C6 H6B 0.9900
C7 H7A 0.9900
C7 H7B 0.9900
C7 C8 1.536(8)
C8 H8A 0.9900
C8 H8B 0.9900
C9 H9A 0.9800
C9 H9B 0.9800
C9 H9C 0.9800
C10 C11 1.382(8)
C10 C15 1.396(7)
C11 H11 0.9500
C11 C12 1.387(8)
C12 H12 0.9500
C12 C13 1.367(9)
C13 H13 0.9500
C13 C14 1.384(9)
C14 H14 0.9500
C14 C15 1.386(7)
C15 H15 0.9500
C16 H16 0.9500
C16 C17 1.422(9)
C16 C20 1.407(10)
C17 H17 0.9500
C17 C18 1.420(10)
C18 H18 0.9500
C18 C19 1.419(9)
C19 H19 0.9500
C19 C20 1.444(12)
C20 H20 0.9500
F1 B1 1.331(5)
F2 B1 1.449(6)
F3 B1 1.389(5)
F4 B1 1.294(6)
